data_1553242
loop_
_publ_author_name
'Jim\'enez-S\'anchez, Arturo'
'Santillan, Rosa'

_publ_section_title
;
 A photochromic-acidochromic HCl fluorescent probe. An unexpected
 chloride-directed recognition.
;
_journal_issue 13
_journal_name_full 'The Analyst'
_journal_page_first 4108
_journal_page_last 4120
_journal_paper_doi 10.1039/c6an00509h
_journal_volume 141
_journal_year 2016
_chemical_formula_sum 'C18 H27 Cl N2 O'
_chemical_formula_weight 322.88
_chemical_name_common Cinnamaldimine
_chemical_name_systematic S1
_space_group_IT_number 14
_space_group_name_Hall '-P 2yab'
_space_group_name_H-M_alt 'P 1 21/a 1'
_symmetry_cell_setting monoclinic
_symmetry_space_group_name_H-M 'P 1 21/a 1'
_atom_sites_solution_hydrogens mixed
_audit_creation_method SHELXL-2014/6
_audit_update_record
;
2015-12-22 deposited with the CCDC.
2016-05-09 downloaded from the CCDC.
;
_cell_angle_alpha 90
_cell_angle_beta 98.16
_cell_angle_gamma 90
_cell_formula_units_Z 4
_cell_length_a 14.388
_cell_length_b 6.189
_cell_length_c 20.392
_cell_measurement_reflns_used 11102
_cell_measurement_temperature 293(2)
_cell_measurement_theta_max 27.2
_cell_measurement_theta_min 3.2
_cell_volume 1797.469
_computing_structure_refinement 'SHELXL-2014/6 (Sheldrick, 2014)'
_diffrn_ambient_temperature 293(2)
_diffrn_measured_fraction_theta_full 0.987
_diffrn_measured_fraction_theta_max 0.973
_diffrn_measurement_device_type 'Enraf Nonius\k-CCD'
_diffrn_radiation_type MoK\a
_diffrn_radiation_wavelength 0.71073
_diffrn_reflns_av_R_equivalents 0.0576
_diffrn_reflns_av_unetI/netI 0.0538
_diffrn_reflns_Laue_measured_fraction_full 0.987
_diffrn_reflns_Laue_measured_fraction_max 0.973
_diffrn_reflns_limit_h_max 18
_diffrn_reflns_limit_h_min -18
_diffrn_reflns_limit_k_max 7
_diffrn_reflns_limit_k_min -7
_diffrn_reflns_limit_l_max 25
_diffrn_reflns_limit_l_min -16
_diffrn_reflns_number 11102
_diffrn_reflns_point_group_measured_fraction_full 0.987
_diffrn_reflns_point_group_measured_fraction_max 0.973
_diffrn_reflns_theta_full 25.242
_diffrn_reflns_theta_max 27.178
_diffrn_reflns_theta_min 3.166
_exptl_absorpt_coefficient_mu 0.217
_exptl_crystal_colour Yellow
_exptl_crystal_density_diffrn 1.193
_exptl_crystal_density_meas 1.19
_exptl_crystal_density_method 'not measured'
_exptl_crystal_description Prism
_exptl_crystal_F_000 696
_exptl_crystal_size_max 0.425
_exptl_crystal_size_mid 0.25
_exptl_crystal_size_min 0.15
_refine_diff_density_max 0.178
_refine_diff_density_min -0.206
_refine_diff_density_rms 0.036
_refine_ls_extinction_method none
_refine_ls_goodness_of_fit_ref 1.041
_refine_ls_hydrogen_treatment mixed
_refine_ls_matrix_type full
_refine_ls_number_parameters 204
_refine_ls_number_reflns 3883
_refine_ls_number_restraints 0
_refine_ls_restrained_S_all 1.041
_refine_ls_R_factor_all 0.0897
_refine_ls_R_factor_gt 0.0552
_refine_ls_shift/su_max 0.001
_refine_ls_shift/su_mean 0.000
_refine_ls_structure_factor_coef Fsqd
_refine_ls_weighting_details 'w=1/[\s^2^(Fo^2^)+(0.0459P)^2^+0.7446P] where P=(Fo^2^+2Fc^2^)/3'
_refine_ls_weighting_scheme calc
_refine_ls_wR_factor_gt 0.1192
_refine_ls_wR_factor_ref 0.1364
_reflns_Friedel_coverage 0.000
_reflns_number_gt 2637
_reflns_number_total 3883
_reflns_threshold_expression 'I > 2\s(I)'
_cod_data_source_file c6an00509h2.cif
_cod_data_source_block shelx
_cod_depositor_comments
;
The following automatic conversions were performed:

data item '_symmetry_cell_setting' value 'Monoclinic' was changed to
'monoclinic' in accordance with the
/home/saulius/struct/COD-crude-data/automatic-downloads/DataCite-retrospective/RSC/depositions/lib/dictionaries/cif_core.dic
dictionary named 'cif_core.dic' version 2.4.2 last updated on
2011-04-26.

Automatic conversion script
Id: cif_fix_values 6909 2019-04-08 15:41:33Z antanas 
;
_cod_original_cell_volume 1797.5
_cod_original_sg_symbol_Hall P_2xa
_cod_original_sg_symbol_H-M P21/a
_cod_database_code 1553242
_shelx_space_group_comment
;
The symmetry employed for this shelxl refinement is uniquely defined
by the following loop, which should always be used as a source of
symmetry information in preference to the above space-group names.
They are only intended as comments.
;
_shelxl_version_number 2014/6

loop_
_space_group_symop_operation_xyz
'x, y, z'
'-x+1/2, y+1/2, -z'
'-x, -y, -z'
'x-1/2, -y-1/2, z'

loop_
_atom_site_label
_atom_site_type_symbol
_atom_site_fract_x
_atom_site_fract_y
_atom_site_fract_z
_atom_site_U_iso_or_equiv
_atom_site_adp_type
_atom_site_occupancy
_atom_site_site_symmetry_order
_atom_site_calc_flag
_atom_site_refinement_flags_posn
_atom_site_refinement_flags_adp
C1 C 0.11357(14) 0.9005(3) 1.06998(10) 0.0431(5) Uani 1 1 d . .
C2 C 0.15199(14) 1.1004(3) 1.05494(10) 0.0466(5) Uani 1 1 d . .
H2 H 0.1676 1.2014 1.0885 0.056 Uiso 1 1 calc R U
C2A C 0.09109(15) 0.7538(3) 1.01703(10) 0.0479(5) Uani 1 1 d . .
H2A H 0.0649 0.6206 1.0249 0.057 Uiso 1 1 calc R U
C3 C 0.16671(14) 1.1486(3) 0.99158(10) 0.0449(5) Uani 1 1 d . .
H3 H 0.1914 1.2830 0.9831 0.054 Uiso 1 1 calc R U
C3A C 0.10726(15) 0.8045(3) 0.95430(10) 0.0480(5) Uani 1 1 d . .
H3A H 0.0920 0.7039 0.9206 0.058 Uiso 1 1 calc R U
C4 C 0.14585(13) 1.0022(3) 0.93925(10) 0.0417(5) Uani 1 1 d . .
C5 C 0.16721(14) 1.0558(3) 0.87420(10) 0.0471(5) Uani 1 1 d . .
H5 H 0.1915 1.1932 0.8693 0.057 Uiso 1 1 calc R U
C6 C 0.15615(15) 0.9301(4) 0.81964(10) 0.0485(5) Uani 1 1 d . .
H6 H 0.1327 0.7907 0.8220 0.058 Uiso 1 1 calc R U
C7 C 0.17974(14) 1.0074(3) 0.75882(10) 0.0475(5) Uani 1 1 d . .
H7 H 0.2054 1.1451 0.7578 0.057 Uiso 1 1 calc R U
C8 C 0.19243(15) 0.9747(4) 0.64209(10) 0.0502(5) Uani 1 1 d . .
H8A H 0.1846 1.1304 0.6398 0.060 Uiso 1 1 calc R U
H8B H 0.1497 0.9118 0.6061 0.060 Uiso 1 1 calc R U
C9 C 0.29305(14) 0.9185(3) 0.63302(9) 0.0435(5) Uani 1 1 d . .
C10 C 0.31057(16) 1.0087(4) 0.56629(11) 0.0589(6) Uani 1 1 d . .
H10A H 0.2631 0.9531 0.5319 0.071 Uiso 1 1 calc R U
H10B H 0.3043 1.1647 0.5669 0.071 Uiso 1 1 calc R U
C11 C 0.40716(18) 0.9510(5) 0.54943(13) 0.0721(7) Uani 1 1 d . .
H11A H 0.4124 1.0009 0.5050 0.086 Uiso 1 1 calc R U
H11B H 0.4548 1.0240 0.5799 0.086 Uiso 1 1 calc R U
C12 C 0.42410(18) 0.7097(5) 0.55343(14) 0.0798(9) Uani 1 1 d . .
H12A H 0.4880 0.6797 0.5462 0.096 Uiso 1 1 calc R U
H12B H 0.3821 0.6385 0.5187 0.096 Uiso 1 1 calc R U
C13 C 0.40838(17) 0.6189(4) 0.62014(14) 0.0692(7) Uani 1 1 d . .
H13A H 0.4552 0.6771 0.6545 0.083 Uiso 1 1 calc R U
H13B H 0.4155 0.4631 0.6199 0.083 Uiso 1 1 calc R U
C14 C 0.31053(16) 0.6762(4) 0.63520(12) 0.0565(6) Uani 1 1 d . .
H14A H 0.2640 0.6057 0.6032 0.068 Uiso 1 1 calc R U
H14B H 0.3032 0.6221 0.6788 0.068 Uiso 1 1 calc R U
C15 C 0.1190(2) 1.0001(5) 1.18696(12) 0.0791(8) Uani 1 1 d . .
H15A H 0.1040 0.9352 1.2269 0.119 Uiso 1 1 calc R U
H15B H 0.1844 1.0370 1.1926 0.119 Uiso 1 1 calc R U
H15C H 0.0820 1.1283 1.1774 0.119 Uiso 1 1 calc R U
C15A C 0.0576(2) 0.6438(4) 1.14711(12) 0.0682(7) Uani 1 1 d . .
H15D H 0.0526 0.6367 1.1935 0.102 Uiso 1 1 calc R U
H15E H -0.0037 0.6308 1.1218 0.102 Uiso 1 1 calc R U
H15F H 0.0967 0.5281 1.1357 0.102 Uiso 1 1 calc R U
N1 N 0.09853(14) 0.8483(3) 1.13249(9) 0.0555(5) Uani 1 1 d . .
N2 N 0.16764(12) 0.8975(3) 0.70494(9) 0.0483(4) Uani 1 1 d . .
O1 O 0.34878(10) 1.0263(3) 0.68645(7) 0.0588(4) Uani 1 1 d . .
H1 H 0.4045 1.0084 0.6836 0.088 Uiso 1 1 calc R U
Cl10 Cl 0.07460(4) 0.45625(10) 0.71228(3) 0.0680(2) Uani 1 1 d . .
H100 H 0.1427(16) 0.764(4) 0.7049(11) 0.059(7) Uiso 1 1 d . .

loop_
_atom_site_aniso_label
_atom_site_aniso_U_11
_atom_site_aniso_U_22
_atom_site_aniso_U_33
_atom_site_aniso_U_23
_atom_site_aniso_U_13
_atom_site_aniso_U_12
C1 0.0384(10) 0.0477(12) 0.0433(11) -0.0010(9) 0.0056(8) 0.0011(9)
C2 0.0476(12) 0.0437(12) 0.0484(12) -0.0093(9) 0.0063(9) -0.0030(9)
C2A 0.0493(12) 0.0438(11) 0.0510(12) -0.0012(9) 0.0087(9) -0.0121(9)
C3 0.0436(11) 0.0363(10) 0.0555(13) -0.0006(9) 0.0097(9) -0.0024(8)
C3A 0.0493(12) 0.0493(12) 0.0452(12) -0.0082(9) 0.0066(9) -0.0092(9)
C4 0.0354(10) 0.0434(11) 0.0457(11) 0.0005(8) 0.0042(8) 0.0016(8)
C5 0.0422(11) 0.0486(12) 0.0515(13) 0.0052(9) 0.0095(9) 0.0035(9)
C6 0.0468(12) 0.0532(13) 0.0463(12) 0.0044(9) 0.0093(9) 0.0024(10)
C7 0.0408(11) 0.0534(12) 0.0486(12) 0.0044(10) 0.0077(9) 0.0061(9)
C8 0.0434(11) 0.0675(14) 0.0393(11) 0.0089(10) 0.0050(9) 0.0032(10)
C9 0.0390(10) 0.0564(13) 0.0345(10) 0.0010(8) 0.0031(8) -0.0020(9)
C10 0.0537(13) 0.0781(16) 0.0465(12) 0.0114(11) 0.0127(10) -0.0002(12)
C11 0.0542(14) 0.113(2) 0.0532(14) 0.0045(14) 0.0205(11) -0.0017(14)
C12 0.0486(14) 0.119(2) 0.0729(18) -0.0388(17) 0.0136(13) 0.0017(15)
C13 0.0543(14) 0.0602(15) 0.091(2) -0.0164(13) 0.0040(13) 0.0076(12)
C14 0.0517(13) 0.0571(14) 0.0600(14) 0.0013(11) 0.0063(11) -0.0007(11)
C15 0.112(2) 0.0790(18) 0.0487(14) -0.0095(12) 0.0182(15) -0.0120(16)
C15A 0.0836(18) 0.0660(15) 0.0580(15) 0.0081(12) 0.0201(13) -0.0091(13)
N1 0.0672(12) 0.0565(11) 0.0437(10) -0.0019(8) 0.0108(9) -0.0083(9)
N2 0.0427(10) 0.0582(12) 0.0451(10) 0.0047(9) 0.0101(8) 0.0009(9)
O1 0.0451(8) 0.0802(11) 0.0504(9) -0.0188(8) 0.0050(7) -0.0019(8)
Cl10 0.0522(4) 0.0613(4) 0.0905(5) 0.0205(3) 0.0098(3) 0.0039(3)

loop_
_atom_type_symbol
_atom_type_description
_atom_type_scat_dispersion_real
_atom_type_scat_dispersion_imag
_atom_type_scat_source
C C 0.0033 0.0016 'International Tables Vol C Tables 4.2.6.8 and 6.1.1.4'
H H 0.0000 0.0000 'International Tables Vol C Tables 4.2.6.8 and 6.1.1.4'
N N 0.0061 0.0033 'International Tables Vol C Tables 4.2.6.8 and 6.1.1.4'
O O 0.0106 0.0060 'International Tables Vol C Tables 4.2.6.8 and 6.1.1.4'
Cl Cl 0.1484 0.1585 'International Tables Vol C Tables 4.2.6.8 and 6.1.1.4'

loop_
_geom_angle_atom_site_label_1
_geom_angle_atom_site_label_2
_geom_angle_atom_site_label_3
_geom_angle
N1 C1 C2 122.14(18)
N1 C1 C2A 120.92(18)
C2 C1 C2A 116.94(18)
C3 C2 C1 120.98(18)
C3A C2A C1 121.09(19)
C2 C3 C4 122.16(19)
C2A C3A C4 122.15(19)
C3A C4 C3 116.67(18)
C3A C4 C5 123.18(18)
C3 C4 C5 120.11(18)
C6 C5 C4 127.6(2)
C5 C6 C7 120.9(2)
N2 C7 C6 123.4(2)
N2 C8 C9 112.73(16)
O1 C9 C14 111.53(17)
O1 C9 C10 111.40(18)
C14 C9 C10 109.86(18)
O1 C9 C8 103.97(16)
C14 C9 C8 112.17(18)
C10 C9 C8 107.74(16)
C11 C10 C9 112.82(19)
C12 C11 C10 111.4(2)
C11 C12 C13 111.7(2)
C12 C13 C14 110.7(2)
C9 C14 C13 112.16(19)
C1 N1 C15A 121.61(18)
C1 N1 C15 121.40(19)
C15A N1 C15 116.93(19)
C7 N2 C8 123.9(2)

loop_
_geom_bond_atom_site_label_1
_geom_bond_atom_site_label_2
_geom_bond_distance
C1 N1 1.362(3)
C1 C2 1.407(3)
C1 C2A 1.412(3)
C2 C3 1.372(3)
C2A C3A 1.369(3)
C3 C4 1.400(3)
C3A C4 1.396(3)
C4 C5 1.442(3)
C5 C6 1.348(3)
C6 C7 1.415(3)
C7 N2 1.283(3)
C8 N2 1.459(3)
C8 C9 1.526(3)
C9 O1 1.424(2)
C9 C14 1.520(3)
C9 C10 1.525(3)
C10 C11 1.521(3)
C11 C12 1.513(4)
C12 C13 1.518(4)
C13 C14 1.525(3)
C15 N1 1.452(3)
C15A N1 1.445(3)
